data_8102632
loop_
_publ_author_name
'Hong-Ye Bai'
'Dao-Cheng Xia'
'Jian-Fang Ma'

_publ_section_title
;
 Crystal structure of
 (hydroxy-m2O)-(benzene-1,3,5-tricarboxylato-m2O)-bis[monoaqua-(1,12,15-triaza-3,4:9,10-dibenzo-5,8-dioxacycloheptadecane-
 k3N,N',N'')cadmium(II)] heptahydrate,
 Cd2(OH)(C9H3O6)(H2O)2(C20H27N3O2)2 &#x00B7; 7H2O
;
_journal_issue 1
_journal_name_full 'Zeitschrift f\"ur Kristallographie - New Crystal Structures'
_journal_page_first 108
_journal_volume 225
_journal_year 2010
_chemical_formula_moiety 'C49 H62 Cd2 N6 O13, 7(H2 O)'
_chemical_formula_sum 'C49 H76 Cd2 N6 O20'
_chemical_formula_weight 1293.96
_chemical_name_systematic
;
(Benzene-1,3-dicarboxylato-<i>m</i>~2~O)-
hydroxy-<i>m</i>~2~O-bis[monoaqua-(1,12,15-triaza-3,4:9,10-
dibenzo-5,8-dioxacyclo-heptadecane-<i>\k</i>^3^N,N',N'')cadmium(II)]
;
_space_group_IT_number 62
_symmetry_cell_setting orthorhombic
_symmetry_space_group_name_Hall '-P 2ac 2n'
_symmetry_space_group_name_H-M 'P n m a'
_atom_sites_solution_hydrogens geom
_atom_sites_solution_primary direct
_atom_sites_solution_secondary difmap
_audit_creation_method SHELXL-97
_cell_angle_alpha 90.00
_cell_angle_beta 90.00
_cell_angle_gamma 90.00
_cell_formula_units_Z 4
_cell_length_a 21.6180(13)
_cell_length_b 21.9550(13)
_cell_length_c 11.8340(7)
_cell_measurement_reflns_used 7107
_cell_measurement_temperature 293(2)
_cell_measurement_theta_max 28.3
_cell_measurement_theta_min 1.8
_cell_volume 5616.7(6)
_computing_cell_refinement 'Bruker SMART'
_computing_data_collection 'Bruker SMART'
_computing_data_reduction 'Bruker SAINT software (Bruker, 1999)'
_computing_molecular_graphics 'SHELXTL-PLUS (Sheldrick, 1990)'
_computing_publication_material SHELXL-97
_computing_structure_refinement 'SHELXL-97 (Sheldrick, 1997)'
_computing_structure_solution 'SHELXS-97(Sheldrick, 1997)'
_diffrn_ambient_temperature 293(2)
_diffrn_measured_fraction_theta_full 0.998
_diffrn_measured_fraction_theta_max 0.989
_diffrn_measurement_device_type 'Bruker SMART APEX CCD'
_diffrn_measurement_method 'phi and omega scans'
_diffrn_radiation_monochromator graphite
_diffrn_radiation_source 'fine-focus sealed tube'
_diffrn_radiation_type MoK\a
_diffrn_radiation_wavelength 0.71069
_diffrn_reflns_av_R_equivalents 0.0307
_diffrn_reflns_av_sigmaI/netI 0.0250
_diffrn_reflns_limit_h_max 28
_diffrn_reflns_limit_h_min -23
_diffrn_reflns_limit_k_max 29
_diffrn_reflns_limit_k_min -24
_diffrn_reflns_limit_l_max 15
_diffrn_reflns_limit_l_min -15
_diffrn_reflns_number 33443
_diffrn_reflns_theta_full 25.00
_diffrn_reflns_theta_max 28.34
_diffrn_reflns_theta_min 1.86
_exptl_absorpt_coefficient_mu 0.836
_exptl_absorpt_correction_T_max 0.8182
_exptl_absorpt_correction_T_min 0.7699
_exptl_absorpt_correction_type empirical
_exptl_absorpt_process_details SADABS
_exptl_crystal_colour colorless
_exptl_crystal_density_diffrn 1.530
_exptl_crystal_density_method 'not measured'
_exptl_crystal_description block
_exptl_crystal_F_000 2672
_exptl_crystal_size_max 0.33
_exptl_crystal_size_mid 0.31
_exptl_crystal_size_min 0.25
_refine_diff_density_max 0.790
_refine_diff_density_min -0.442
_refine_diff_density_rms 0.067
_refine_ls_extinction_method none
_refine_ls_goodness_of_fit_ref 1.032
_refine_ls_hydrogen_treatment mixed
_refine_ls_matrix_type full
_refine_ls_number_parameters 418
_refine_ls_number_reflns 7107
_refine_ls_number_restraints 12
_refine_ls_restrained_S_all 1.036
_refine_ls_R_factor_all 0.0446
_refine_ls_R_factor_gt 0.0317
_refine_ls_shift/su_max 0.004
_refine_ls_shift/su_mean 0.000
_refine_ls_structure_factor_coef Fsqd
_refine_ls_weighting_details 'calc w=1/[\s^2^(Fo^2^)+(0.0448P)^2^+2.2238P] where P=(Fo^2^+2Fc^2^)/3'
_refine_ls_weighting_scheme calc
_refine_ls_wR_factor_gt 0.0829
_refine_ls_wR_factor_ref 0.0899
_reflns_number_gt 5501
_reflns_number_total 7107
_reflns_threshold_expression >2sigma(I)
_cod_data_source_file 1267-2871.cff
_cod_data_source_block pp
_cod_depositor_comments
;
The following automatic conversions were performed:
'_symmetry_cell_setting' value 'Orthorhombic' changed to 'orthorhombic'
according to '/home/saulius/struct/CIF-dictionaries/cif_core.dic'
dictionary named 'cif_core.dic' version 2.4.1 from 2010-06-29.

Automatic conversion script
Id: cif_fix_enum 1555 2011-01-17 13:19:09Z saulius 
;
_cod_database_code 8102632

loop_
_symmetry_equiv_pos_as_xyz
'x, y, z'
'-x+1/2, -y, z+1/2'
'x+1/2, -y+1/2, -z+1/2'
'-x, y+1/2, -z'
'-x, -y, -z'
'x-1/2, y, -z-1/2'
'-x-1/2, y-1/2, z-1/2'
'x, -y-1/2, z'

loop_
_atom_site_label
_atom_site_type_symbol
_atom_site_fract_x
_atom_site_fract_y
_atom_site_fract_z
_atom_site_U_iso_or_equiv
_atom_site_adp_type
_atom_site_occupancy
_atom_site_symmetry_multiplicity
_atom_site_calc_flag
_atom_site_refinement_flags
_atom_site_disorder_assembly
_atom_site_disorder_group
Cd1 Cd 0.189321(7) 0.668210(7) 0.491781(12) 0.03491(7) Uani 1 1 d . . .
C1 C 0.23531(11) 0.56392(11) 0.23073(19) 0.0423(5) Uani 1 1 d . . .
C2 C 0.25530(14) 0.59504(13) 0.1360(2) 0.0582(7) Uani 1 1 d . . .
H2 H 0.2951 0.6111 0.1353 0.070 Uiso 1 1 calc R . .
C3 C 0.21801(17) 0.60301(16) 0.0424(2) 0.0730(9) Uani 1 1 d . . .
H3 H 0.2324 0.6243 -0.0202 0.088 Uiso 1 1 calc R . .
C4 C 0.16003(15) 0.57937(15) 0.0433(2) 0.0677(8) Uani 1 1 d . . .
H4 H 0.1342 0.5856 -0.0184 0.081 Uiso 1 1 calc R . .
C5 C 0.13864(13) 0.54582(13) 0.1354(2) 0.0543(6) Uani 1 1 d . . .
H5 H 0.0994 0.5286 0.1341 0.065 Uiso 1 1 calc R . .
C6 C 0.17642(11) 0.53844(11) 0.22889(19) 0.0418(5) Uani 1 1 d . . .
C7 C 0.10072(11) 0.47550(12) 0.3207(2) 0.0491(6) Uani 1 1 d . . .
H7A H 0.1005 0.4459 0.2599 0.059 Uiso 1 1 calc R . .
H7B H 0.0675 0.5043 0.3075 0.059 Uiso 1 1 calc R . .
C8 C 0.09157(12) 0.44421(12) 0.4318(2) 0.0507(6) Uani 1 1 d . . .
H8A H 0.0541 0.4199 0.4306 0.061 Uiso 1 1 calc R . .
H8B H 0.1264 0.4178 0.4485 0.061 Uiso 1 1 calc R . .
C9 C 0.06904(11) 0.47735(11) 0.6224(2) 0.0434(5) Uani 1 1 d . . .
C10 C 0.05357(12) 0.41961(12) 0.6603(2) 0.0513(6) Uani 1 1 d . . .
H10 H 0.0552 0.3864 0.6115 0.062 Uiso 1 1 calc R . .
C11 C 0.03566(12) 0.41195(13) 0.7718(2) 0.0530(6) Uani 1 1 d . . .
H11 H 0.0249 0.3734 0.7978 0.064 Uiso 1 1 calc R . .
C12 C 0.03366(11) 0.46087(12) 0.8443(2) 0.0513(6) Uani 1 1 d . . .
H12 H 0.0219 0.4553 0.9192 0.062 Uiso 1 1 calc R . .
C13 C 0.04910(11) 0.51833(12) 0.8057(2) 0.0466(6) Uani 1 1 d . . .
H13 H 0.0472 0.5513 0.8550 0.056 Uiso 1 1 calc R . .
C14 C 0.06736(10) 0.52764(11) 0.69470(19) 0.0414(5) Uani 1 1 d . . .
C15 C 0.08684(11) 0.58904(11) 0.6496(2) 0.0450(5) Uani 1 1 d . . .
H15A H 0.0635 0.5977 0.5815 0.054 Uiso 1 1 calc R . .
H15B H 0.0766 0.6201 0.7049 0.054 Uiso 1 1 calc R . .
C16 C 0.19055(12) 0.60206(13) 0.7290(2) 0.0560(7) Uani 1 1 d . . .
H16A H 0.1759 0.6382 0.7679 0.067 Uiso 1 1 calc R . .
H16B H 0.1850 0.5675 0.7790 0.067 Uiso 1 1 calc R . .
C17 C 0.25693(13) 0.60906(13) 0.7022(2) 0.0587(7) Uani 1 1 d . . .
H17A H 0.2799 0.6142 0.7719 0.070 Uiso 1 1 calc R . .
H17B H 0.2716 0.5722 0.6658 0.070 Uiso 1 1 calc R . .
C18 C 0.32883(12) 0.65866(14) 0.5705(3) 0.0595(7) Uani 1 1 d . . .
H18A H 0.3610 0.6506 0.6257 0.071 Uiso 1 1 calc R . .
H18B H 0.3373 0.6979 0.5364 0.071 Uiso 1 1 calc R . .
C19 C 0.33079(13) 0.61072(17) 0.4813(2) 0.0638(8) Uani 1 1 d . . .
H19A H 0.3293 0.5710 0.5171 0.077 Uiso 1 1 calc R . .
H19B H 0.3697 0.6137 0.4410 0.077 Uiso 1 1 calc R . .
C20 C 0.27702(11) 0.55881(11) 0.3322(2) 0.0462(6) Uani 1 1 d . . .
H20A H 0.2626 0.5259 0.3800 0.055 Uiso 1 1 calc R . .
H20B H 0.3185 0.5488 0.3072 0.055 Uiso 1 1 calc R . .
C21 C 0.22520(15) 0.7500 0.2633(3) 0.0429(7) Uani 1 2 d S . .
C22 C 0.27996(14) 0.7500 0.1838(2) 0.0359(6) Uani 1 2 d S . .
C23 C 0.26948(14) 0.7500 0.0671(2) 0.0354(6) Uani 1 2 d S . .
H23 H 0.2292 0.7500 0.0397 0.042 Uiso 1 2 calc SR . .
C24 C 0.31904(14) 0.7500 -0.0081(2) 0.0352(7) Uani 1 2 d S . .
C25 C 0.37859(15) 0.7500 0.0340(3) 0.0399(7) Uani 1 2 d S . .
H25 H 0.4117 0.7500 -0.0162 0.048 Uiso 1 2 calc SR . .
C26 C 0.39027(14) 0.7500 0.1496(3) 0.0368(6) Uani 1 2 d S . .
C27 C 0.34023(14) 0.7500 0.2239(2) 0.0358(6) Uani 1 2 d S . .
H27 H 0.3474 0.7500 0.3014 0.043 Uiso 1 2 calc SR . .
C28 C 0.45575(16) 0.7500 0.1968(3) 0.0489(8) Uani 1 2 d S . .
C29 C 0.30689(15) 0.7500 -0.1350(3) 0.0405(7) Uani 1 2 d S . .
O1 O 0.15874(7) 0.50653(8) 0.32387(13) 0.0486(4) Uani 1 1 d . . .
O2 O 0.08689(10) 0.49143(8) 0.51391(14) 0.0571(5) Uani 1 1 d . . .
O3 O 0.23701(10) 0.7500 0.37006(18) 0.0454(5) Uani 1 2 d S . .
O4 O 0.17248(12) 0.7500 0.2228(2) 0.0695(9) Uani 1 2 d S . .
O5 O 0.46132(13) 0.7500 0.3009(2) 0.0706(8) Uani 1 2 d S . .
O6 O 0.49984(12) 0.7500 0.1286(3) 0.0833(10) Uani 1 2 d S . .
O5W O 0.0032(3) 0.8562(2) 0.9468(4) 0.1021(14) Uani 0.70 1 d P . .
O5W' O 0.0405(6) 0.8338(5) 0.9111(10) 0.107(3) Uani 0.30 1 d P . .
O7 O 0.35188(12) 0.7500 -0.2006(2) 0.0648(8) Uani 1 2 d S . .
O8 O 0.25238(11) 0.7500 -0.1682(2) 0.0596(7) Uani 1 2 d S . .
N1 N 0.27891(9) 0.61554(10) 0.39871(17) 0.0440(5) Uani 1 1 d . . .
H1A H 0.2823(14) 0.6473(15) 0.356(3) 0.066 Uiso 1 1 d . . .
N2 N 0.26901(9) 0.66118(9) 0.62807(17) 0.0409(4) Uani 1 1 d . . .
H2A H 0.2661(13) 0.6905(14) 0.667(2) 0.061 Uiso 1 1 d . . .
N3 N 0.15349(9) 0.59266(9) 0.62370(18) 0.0437(5) Uani 1 1 d . . .
H3A H 0.1657(14) 0.5622(14) 0.593(2) 0.066 Uiso 1 1 d . . .
O6W O 0.11086(10) 0.65519(11) 0.36406(19) 0.0702(6) Uani 1 1 d D . .
H6C H 0.0784(13) 0.6800(15) 0.374(3) 0.105 Uiso 1 1 d D . .
H6D H 0.1252(17) 0.6697(16) 0.297(2) 0.105 Uiso 1 1 d D . .
O1W O 0.04447(12) 0.32877(10) 0.2749(2) 0.0760(6) Uani 1 1 d D . .
H1C H 0.0769(14) 0.3039(17) 0.281(3) 0.114 Uiso 1 1 d D . .
H1D H 0.0200(16) 0.3109(18) 0.326(3) 0.114 Uiso 1 1 d D . .
O2W O 0.02678(15) 0.7500 0.5905(3) 0.0885(11) Uani 1 2 d SD . .
H2C H 0.027(2) 0.7167(17) 0.538(3) 0.133 Uiso 1 1 d D . .
O3W O 0.06435(18) 0.7500 0.0763(3) 0.1023(14) Uani 1 2 d SD . .
H3C H 0.063(2) 0.7156(18) 0.128(3) 0.154 Uiso 1 1 d D . .
O4W O 0.12850(19) 0.7500 0.8253(4) 0.1213(16) Uani 1 2 d SD . .
H4C H 0.099(3) 0.7500 0.879(5) 0.182 Uiso 1 2 d SD . .
H4D H 0.165(2) 0.7500 0.867(6) 0.182 Uiso 1 2 d SD . .
O7W O 0.14965(9) 0.7500 0.57465(17) 0.0351(4) Uani 1 2 d SD . .
H7D H 0.1539(18) 0.7500 0.6446(16) 0.053 Uiso 1 2 d SD . .

loop_
_atom_site_aniso_label
_atom_site_aniso_U_11
_atom_site_aniso_U_22
_atom_site_aniso_U_33
_atom_site_aniso_U_23
_atom_site_aniso_U_13
_atom_site_aniso_U_12
Cd1 0.03420(10) 0.03794(10) 0.03261(10) -0.00241(6) -0.00324(6) 0.00068(6)
C1 0.0430(13) 0.0423(13) 0.0416(12) -0.0118(10) 0.0018(10) 0.0014(10)
C2 0.0614(17) 0.0663(17) 0.0470(14) -0.0104(13) 0.0053(12) -0.0188(14)
C3 0.095(2) 0.085(2) 0.0389(14) -0.0023(15) -0.0011(15) -0.0275(19)
C4 0.084(2) 0.082(2) 0.0373(13) -0.0043(14) -0.0118(14) -0.0127(18)
C5 0.0512(15) 0.0691(17) 0.0427(13) -0.0116(12) -0.0044(11) -0.0048(13)
C6 0.0430(12) 0.0454(13) 0.0370(12) -0.0102(10) 0.0025(9) 0.0041(10)
C7 0.0427(13) 0.0583(15) 0.0462(13) -0.0122(12) 0.0012(10) -0.0068(11)
C8 0.0523(15) 0.0510(14) 0.0488(14) -0.0133(11) 0.0030(11) -0.0070(11)
C9 0.0432(13) 0.0438(13) 0.0434(12) -0.0005(10) 0.0015(10) -0.0049(10)
C10 0.0507(15) 0.0435(13) 0.0598(16) 0.0005(11) 0.0022(12) -0.0054(11)
C11 0.0460(15) 0.0520(15) 0.0611(16) 0.0178(13) 0.0002(12) -0.0052(12)
C12 0.0433(14) 0.0646(17) 0.0461(13) 0.0128(12) -0.0018(10) -0.0020(12)
C13 0.0402(12) 0.0555(15) 0.0439(13) -0.0023(11) -0.0024(10) 0.0001(11)
C14 0.0370(12) 0.0430(12) 0.0443(12) 0.0013(10) -0.0003(9) -0.0008(10)
C15 0.0460(13) 0.0415(13) 0.0474(13) 0.0008(10) 0.0026(10) 0.0026(10)
C16 0.0672(18) 0.0554(16) 0.0455(14) 0.0121(12) -0.0092(12) -0.0009(13)
C17 0.0667(18) 0.0535(16) 0.0560(16) 0.0093(13) -0.0193(13) 0.0019(13)
C18 0.0395(13) 0.082(2) 0.0571(16) -0.0135(14) -0.0137(12) -0.0001(13)
C19 0.0376(13) 0.095(2) 0.0592(17) -0.0236(16) -0.0123(12) 0.0150(15)
C20 0.0382(12) 0.0453(13) 0.0552(14) -0.0076(11) -0.0025(10) 0.0028(10)
C21 0.0369(17) 0.059(2) 0.0325(16) 0.000 0.0055(13) 0.000
C22 0.0357(16) 0.0408(16) 0.0312(14) 0.000 0.0050(12) 0.000
C23 0.0317(15) 0.0436(17) 0.0308(15) 0.000 -0.0004(11) 0.000
C24 0.0342(16) 0.0420(17) 0.0295(15) 0.000 0.0011(11) 0.000
C25 0.0353(16) 0.0518(19) 0.0325(15) 0.000 0.0048(12) 0.000
C26 0.0318(15) 0.0412(17) 0.0375(16) 0.000 0.0001(12) 0.000
C27 0.0377(16) 0.0414(16) 0.0282(14) 0.000 -0.0001(12) 0.000
C28 0.0362(18) 0.060(2) 0.051(2) 0.000 -0.0044(15) 0.000
C29 0.0408(18) 0.0523(19) 0.0284(15) 0.000 0.0025(12) 0.000
O1 0.0402(9) 0.0642(11) 0.0415(9) -0.0015(8) -0.0021(7) -0.0070(8)
O2 0.0805(13) 0.0465(10) 0.0442(9) -0.0075(8) 0.0145(8) -0.0161(9)
O3 0.0431(13) 0.0624(15) 0.0307(11) 0.000 0.0062(9) 0.000
O4 0.0331(13) 0.133(3) 0.0421(14) 0.000 0.0036(10) 0.000
O5 0.0497(16) 0.113(2) 0.0488(16) 0.000 -0.0162(12) 0.000
O6 0.0342(14) 0.157(3) 0.0585(17) 0.000 -0.0013(12) 0.000
O5W 0.150(5) 0.076(3) 0.081(3) -0.004(2) -0.004(3) 0.011(3)
O5W' 0.138(10) 0.090(8) 0.092(8) 0.018(6) -0.006(7) -0.015(6)
O7 0.0481(15) 0.114(2) 0.0327(12) 0.000 0.0083(11) 0.000
O8 0.0424(14) 0.102(2) 0.0348(13) 0.000 -0.0050(10) 0.000
N1 0.0345(10) 0.0523(12) 0.0453(11) -0.0115(9) -0.0054(8) 0.0018(9)
N2 0.0433(11) 0.0381(10) 0.0414(11) -0.0064(8) -0.0105(8) 0.0041(8)
N3 0.0458(11) 0.0340(10) 0.0512(12) 0.0015(9) 0.0003(9) 0.0004(9)
O6W 0.0560(12) 0.0909(16) 0.0636(13) -0.0129(12) -0.0083(10) 0.0047(11)
O1W 0.0789(16) 0.0644(15) 0.0847(17) 0.0101(11) 0.0034(13) 0.0068(11)
O2W 0.0441(17) 0.152(4) 0.070(2) 0.000 0.0052(15) 0.000
O3W 0.074(2) 0.177(4) 0.056(2) 0.000 0.0064(17) 0.000
O4W 0.068(2) 0.201(5) 0.095(3) 0.000 -0.007(2) 0.000
O7W 0.0350(11) 0.0399(11) 0.0302(10) 0.000 0.0037(8) 0.000

loop_
_atom_type_symbol
_atom_type_description
_atom_type_scat_dispersion_real
_atom_type_scat_dispersion_imag
_atom_type_scat_source
C C 0.0033 0.0016 'International Tables Vol C Tables 4.2.6.8 and 6.1.1.4'
H H 0.0000 0.0000 'International Tables Vol C Tables 4.2.6.8 and 6.1.1.4'
N N 0.0061 0.0033 'International Tables Vol C Tables 4.2.6.8 and 6.1.1.4'
O O 0.0106 0.0060 'International Tables Vol C Tables 4.2.6.8 and 6.1.1.4'
Cd Cd -0.8075 1.2024 'International Tables Vol C Tables 4.2.6.8 and 6.1.1.4'

loop_
_geom_angle_atom_site_label_1
_geom_angle_atom_site_label_2
_geom_angle_atom_site_label_3
_geom_angle
_geom_angle_site_symmetry_1
_geom_angle_site_symmetry_3
_geom_angle_publ_flag
O7W Cd1 O6W 96.11(8) . . ?
O7W Cd1 N2 91.89(7) . . ?
O6W Cd1 N2 169.00(8) . . ?
O7W Cd1 N3 98.44(6) . . ?
O6W Cd1 N3 95.96(8) . . ?
N2 Cd1 N3 75.35(7) . . ?
O7W Cd1 N1 149.89(7) . . ?
O6W Cd1 N1 102.97(7) . . ?
N2 Cd1 N1 72.97(7) . . ?
N3 Cd1 N1 102.45(7) . . ?
O7W Cd1 O3 80.46(5) . . ?
O6W Cd1 O3 90.84(8) . . ?
N2 Cd1 O3 97.94(7) . . ?
N3 Cd1 O3 173.19(7) . . ?
N1 Cd1 O3 76.23(6) . . ?
C2 C1 C6 118.2(2) . . ?
C2 C1 C20 119.8(2) . . ?
C6 C1 C20 122.0(2) . . ?
C3 C2 C1 122.0(3) . . ?
C3 C2 H2 119.0 . . ?
C1 C2 H2 119.0 . . ?
C4 C3 C2 119.0(3) . . ?
C4 C3 H3 120.5 . . ?
C2 C3 H3 120.5 . . ?
C3 C4 C5 120.9(3) . . ?
C3 C4 H4 119.5 . . ?
C5 C4 H4 119.5 . . ?
C6 C5 C4 119.4(3) . . ?
C6 C5 H5 120.3 . . ?
C4 C5 H5 120.3 . . ?
O1 C6 C5 123.2(2) . . ?
O1 C6 C1 116.5(2) . . ?
C5 C6 C1 120.4(2) . . ?
O1 C7 C8 108.2(2) . . ?
O1 C7 H7A 110.1 . . ?
C8 C7 H7A 110.1 . . ?
O1 C7 H7B 110.1 . . ?
C8 C7 H7B 110.1 . . ?
H7A C7 H7B 108.4 . . ?
O2 C8 C7 105.9(2) . . ?
O2 C8 H8A 110.5 . . ?
C7 C8 H8A 110.5 . . ?
O2 C8 H8B 110.5 . . ?
C7 C8 H8B 110.5 . . ?
H8A C8 H8B 108.7 . . ?
O2 C9 C10 125.1(2) . . ?
O2 C9 C14 113.6(2) . . ?
C10 C9 C14 121.3(2) . . ?
C11 C10 C9 119.1(2) . . ?
C11 C10 H10 120.4 . . ?
C9 C10 H10 120.4 . . ?
C12 C11 C10 120.5(2) . . ?
C12 C11 H11 119.7 . . ?
C10 C11 H11 119.7 . . ?
C11 C12 C13 119.9(2) . . ?
C11 C12 H12 120.0 . . ?
C13 C12 H12 120.0 . . ?
C12 C13 C14 121.1(2) . . ?
C12 C13 H13 119.5 . . ?
C14 C13 H13 119.5 . . ?
C13 C14 C9 118.1(2) . . ?
C13 C14 C15 123.1(2) . . ?
C9 C14 C15 118.8(2) . . ?
N3 C15 C14 113.20(19) . . ?
N3 C15 H15A 108.9 . . ?
C14 C15 H15A 108.9 . . ?
N3 C15 H15B 108.9 . . ?
C14 C15 H15B 108.9 . . ?
H15A C15 H15B 107.8 . . ?
C17 C16 N3 110.8(2) . . ?
C17 C16 H16A 109.5 . . ?
N3 C16 H16A 109.5 . . ?
C17 C16 H16B 109.5 . . ?
N3 C16 H16B 109.5 . . ?
H16A C16 H16B 108.1 . . ?
N2 C17 C16 112.5(2) . . ?
N2 C17 H17A 109.1 . . ?
C16 C17 H17A 109.1 . . ?
N2 C17 H17B 109.1 . . ?
C16 C17 H17B 109.1 . . ?
H17A C17 H17B 107.8 . . ?
N2 C18 C19 112.4(2) . . ?
N2 C18 H18A 109.1 . . ?
C19 C18 H18A 109.1 . . ?
N2 C18 H18B 109.1 . . ?
C19 C18 H18B 109.1 . . ?
H18A C18 H18B 107.9 . . ?
C18 C19 N1 113.1(2) . . ?
C18 C19 H19A 109.0 . . ?
N1 C19 H19A 109.0 . . ?
C18 C19 H19B 109.0 . . ?
N1 C19 H19B 109.0 . . ?
H19A C19 H19B 107.8 . . ?
N1 C20 C1 112.30(19) . . ?
N1 C20 H20A 109.1 . . ?
C1 C20 H20A 109.1 . . ?
N1 C20 H20B 109.1 . . ?
C1 C20 H20B 109.1 . . ?
H20A C20 H20B 107.9 . . ?
O4 C21 O3 124.3(3) . . ?
O4 C21 C22 118.7(3) . . ?
O3 C21 C22 117.1(3) . . ?
C27 C22 C23 119.3(3) . . ?
C27 C22 C21 121.5(3) . . ?
C23 C22 C21 119.2(3) . . ?
C24 C23 C22 120.4(3) . . ?
C24 C23 H23 119.8 . . ?
C22 C23 H23 119.8 . . ?
C25 C24 C23 119.1(3) . . ?
C25 C24 C29 121.1(3) . . ?
C23 C24 C29 119.8(3) . . ?
C24 C25 C26 121.6(3) . . ?
C24 C25 H25 119.2 . . ?
C26 C25 H25 119.2 . . ?
C25 C26 C27 118.6(3) . . ?
C25 C26 C28 122.0(3) . . ?
C27 C26 C28 119.4(3) . . ?
C22 C27 C26 120.9(3) . . ?
C22 C27 H27 119.6 . . ?
C26 C27 H27 119.6 . . ?
O5 C28 O6 124.7(3) . . ?
O5 C28 C26 117.1(3) . . ?
O6 C28 C26 118.2(3) . . ?
O8 C29 O7 123.0(3) . . ?
O8 C29 C24 118.4(3) . . ?
O7 C29 C24 118.7(3) . . ?
C6 O1 C7 117.69(18) . . ?
C9 O2 C8 119.55(19) . . ?
C21 O3 Cd1 118.60(12) . 8_575 ?
C21 O3 Cd1 118.60(12) . . ?
Cd1 O3 Cd1 90.78(7) 8_575 . ?
C20 N1 C19 108.1(2) . . ?
C20 N1 Cd1 127.02(14) . . ?
C19 N1 Cd1 108.97(15) . . ?
C20 N1 H1A 112(2) . . ?
C19 N1 H1A 112(2) . . ?
Cd1 N1 H1A 87(2) . . ?
C18 N2 C17 114.0(2) . . ?
C18 N2 Cd1 109.21(16) . . ?
C17 N2 Cd1 109.22(15) . . ?
C18 N2 H2A 112(2) . . ?
C17 N2 H2A 106(2) . . ?
Cd1 N2 H2A 107(2) . . ?
C15 N3 C16 110.9(2) . . ?
C15 N3 Cd1 119.10(14) . . ?
C16 N3 Cd1 105.86(14) . . ?
C15 N3 H3A 112(2) . . ?
C16 N3 H3A 108(2) . . ?
Cd1 N3 H3A 100(2) . . ?
Cd1 O6W H6C 115(3) . . ?
Cd1 O6W H6D 106(3) . . ?
H6C O6W H6D 99(3) . . ?
H1C O1W H1D 98(3) . . ?
H4C O4W H4D 103(5) . . ?
Cd1 O7W Cd1 108.08(8) . 8_575 ?
Cd1 O7W H7D 113.4(13) . . ?
Cd1 O7W H7D 113.4(13) 8_575 . ?

loop_
_geom_bond_atom_site_label_1
_geom_bond_atom_site_label_2
_geom_bond_distance
_geom_bond_site_symmetry_2
_geom_bond_publ_flag
Cd1 O7W 2.2185(12) . ?
Cd1 O6W 2.290(2) . ?
Cd1 N2 2.3649(19) . ?
Cd1 N3 2.406(2) . ?
Cd1 N1 2.510(2) . ?
Cd1 O3 2.5224(15) . ?
C1 C2 1.382(3) . ?
C1 C6 1.391(3) . ?
C1 C20 1.506(3) . ?
C2 C3 1.381(4) . ?
C2 H2 0.9300 . ?
C3 C4 1.357(4) . ?
C3 H3 0.9300 . ?
C4 C5 1.395(4) . ?
C4 H4 0.9300 . ?
C5 C6 1.385(3) . ?
C5 H5 0.9300 . ?
C6 O1 1.378(3) . ?
C7 O1 1.428(3) . ?
C7 C8 1.496(3) . ?
C7 H7A 0.9700 . ?
C7 H7B 0.9700 . ?
C8 O2 1.425(3) . ?
C8 H8A 0.9700 . ?
C8 H8B 0.9700 . ?
C9 O2 1.376(3) . ?
C9 C10 1.385(3) . ?
C9 C14 1.397(3) . ?
C10 C11 1.385(4) . ?
C10 H10 0.9300 . ?
C11 C12 1.375(4) . ?
C11 H11 0.9300 . ?
C12 C13 1.383(4) . ?
C12 H12 0.9300 . ?
C13 C14 1.387(3) . ?
C13 H13 0.9300 . ?
C14 C15 1.510(3) . ?
C15 N3 1.475(3) . ?
C15 H15A 0.9700 . ?
C15 H15B 0.9700 . ?
C16 C17 1.478(4) . ?
C16 N3 1.496(3) . ?
C16 H16A 0.9700 . ?
C16 H16B 0.9700 . ?
C17 N2 1.465(3) . ?
C17 H17A 0.9700 . ?
C17 H17B 0.9700 . ?
C18 N2 1.462(3) . ?
C18 C19 1.491(4) . ?
C18 H18A 0.9700 . ?
C18 H18B 0.9700 . ?
C19 N1 1.492(3) . ?
C19 H19A 0.9700 . ?
C19 H19B 0.9700 . ?
C20 N1 1.474(3) . ?
C20 H20A 0.9700 . ?
C20 H20B 0.9700 . ?
C21 O4 1.237(4) . ?
C21 O3 1.288(4) . ?
C21 C22 1.512(4) . ?
C22 C27 1.387(4) . ?
C22 C23 1.399(4) . ?
C23 C24 1.393(4) . ?
C23 H23 0.9300 . ?
C24 C25 1.380(4) . ?
C24 C29 1.525(4) . ?
C25 C26 1.392(4) . ?
C25 H25 0.9300 . ?
C26 C27 1.394(4) . ?
C26 C28 1.522(4) . ?
C27 H27 0.9300 . ?
C28 O5 1.238(4) . ?
C28 O6 1.249(4) . ?
C29 O8 1.242(4) . ?
C29 O7 1.245(4) . ?
O3 Cd1 2.5224(15) 8_575 ?
O5W O5W' 1.036(12) . ?
N1 H1A 0.86(3) . ?
N2 H2A 0.79(3) . ?
N3 H3A 0.81(3) . ?
O6W H6C 0.895(18) . ?
O6W H6D 0.906(18) . ?
O1W H1C 0.892(18) . ?
O1W H1D 0.90(3) . ?
O2W H2C 0.96(3) . ?
O3W H3C 0.98(3) . ?
O4W H4C 0.90(4) . ?
O4W H4D 0.94(4) . ?
O7W Cd1 2.2185(12) 8_575 ?
O7W H7D 0.833(18) . ?

loop_
_geom_hbond_atom_site_label_D
_geom_hbond_atom_site_label_H
_geom_hbond_atom_site_label_A
_geom_hbond_distance_DH
_geom_hbond_distance_HA
_geom_hbond_distance_DA
_geom_hbond_angle_DHA
_geom_hbond_site_symmetry_A
O4W H4D O8 0.94(4) 1.93(6) 2.679(5) 136(7) 1_556
O1W H1C O7 0.892(18) 1.953(19) 2.845(3) 179(4) 2_565
O1W H1D O2W 0.90(3) 1.94(3) 2.811(3) 162(4) 5_566
O6W H6D O4 0.906(18) 2.22(3) 2.984(3) 142(3) .
O7W H7D O4W 0.833(18) 2.21(2) 3.001(5) 159(4) .

loop_
_geom_torsion_atom_site_label_1
_geom_torsion_atom_site_label_2
_geom_torsion_atom_site_label_3
_geom_torsion_atom_site_label_4
_geom_torsion
_geom_torsion_site_symmetry_1
_geom_torsion_site_symmetry_2
_geom_torsion_site_symmetry_3
_geom_torsion_site_symmetry_4
_geom_torsion_publ_flag
C6 C1 C2 C3 2.1(4) . . . . ?
C20 C1 C2 C3 -177.5(3) . . . . ?
C1 C2 C3 C4 -0.3(5) . . . . ?
C2 C3 C4 C5 -2.0(5) . . . . ?
C3 C4 C5 C6 2.3(5) . . . . ?
C4 C5 C6 O1 179.3(2) . . . . ?
C4 C5 C6 C1 -0.4(4) . . . . ?
C2 C1 C6 O1 178.5(2) . . . . ?
C20 C1 C6 O1 -1.9(3) . . . . ?
C2 C1 C6 C5 -1.8(4) . . . . ?
C20 C1 C6 C5 177.9(2) . . . . ?
O1 C7 C8 O2 64.8(3) . . . . ?
O2 C9 C10 C11 -179.2(2) . . . . ?
C14 C9 C10 C11 0.5(4) . . . . ?
C9 C10 C11 C12 -0.5(4) . . . . ?
C10 C11 C12 C13 0.6(4) . . . . ?
C11 C12 C13 C14 -0.7(4) . . . . ?
C12 C13 C14 C9 0.7(4) . . . . ?
C12 C13 C14 C15 -177.8(2) . . . . ?
O2 C9 C14 C13 179.1(2) . . . . ?
C10 C9 C14 C13 -0.6(4) . . . . ?
O2 C9 C14 C15 -2.3(3) . . . . ?
C10 C9 C14 C15 177.9(2) . . . . ?
C13 C14 C15 N3 110.3(3) . . . . ?
C9 C14 C15 N3 -68.1(3) . . . . ?
N3 C16 C17 N2 60.0(3) . . . . ?
N2 C18 C19 N1 53.0(4) . . . . ?
C2 C1 C20 N1 76.9(3) . . . . ?
C6 C1 C20 N1 -102.7(3) . . . . ?
O4 C21 C22 C27 180.0 . . . . ?
O3 C21 C22 C27 0.0 . . . . ?
O4 C21 C22 C23 0.0 . . . . ?
O3 C21 C22 C23 180.0 . . . . ?
C27 C22 C23 C24 0.000(1) . . . . ?
C21 C22 C23 C24 180.000(1) . . . . ?
C22 C23 C24 C25 0.000(3) . . . . ?
C22 C23 C24 C29 180.0 . . . . ?
C23 C24 C25 C26 0.000(3) . . . . ?
C29 C24 C25 C26 180.0 . . . . ?
C24 C25 C26 C27 0.000(2) . . . . ?
C24 C25 C26 C28 180.000(2) . . . . ?
C23 C22 C27 C26 0.0 . . . . ?
C21 C22 C27 C26 180.0 . . . . ?
C25 C26 C27 C22 0.0 . . . . ?
C28 C26 C27 C22 180.0 . . . . ?
C25 C26 C28 O5 180.0 . . . . ?
C27 C26 C28 O5 0.0 . . . . ?
C25 C26 C28 O6 0.0 . . . . ?
C27 C26 C28 O6 180.0 . . . . ?
C25 C24 C29 O8 180.000(2) . . . . ?
C23 C24 C29 O8 0.000(1) . . . . ?
C25 C24 C29 O7 0.000(2) . . . . ?
C23 C24 C29 O7 180.000(2) . . . . ?
C5 C6 O1 C7 5.5(3) . . . . ?
C1 C6 O1 C7 -174.8(2) . . . . ?
C8 C7 O1 C6 179.8(2) . . . . ?
C10 C9 O2 C8 -1.2(4) . . . . ?
C14 C9 O2 C8 179.0(2) . . . . ?
C7 C8 O2 C9 170.3(2) . . . . ?
O4 C21 O3 Cd1 -54.18(11) . . . 8_575 ?
C22 C21 O3 Cd1 125.82(11) . . . 8_575 ?
O4 C21 O3 Cd1 54.18(11) . . . . ?
C22 C21 O3 Cd1 -125.82(11) . . . . ?
O7W Cd1 O3 C21 -120.24(19) . . . . ?
O6W Cd1 O3 C21 -24.18(18) . . . . ?
N2 Cd1 O3 C21 149.17(18) . . . . ?
N3 Cd1 O3 C21 158.6(5) . . . . ?
N1 Cd1 O3 C21 78.97(18) . . . . ?
O7W Cd1 O3 Cd1 3.32(7) . . . 8_575 ?
O6W Cd1 O3 Cd1 99.37(8) . . . 8_575 ?
N2 Cd1 O3 Cd1 -87.27(7) . . . 8_575 ?
N3 Cd1 O3 Cd1 -77.9(5) . . . 8_575 ?
N1 Cd1 O3 Cd1 -157.48(8) . . . 8_575 ?
C1 C20 N1 C19 -168.0(2) . . . . ?
C1 C20 N1 Cd1 59.5(3) . . . . ?
C18 C19 N1 C20 -166.9(3) . . . . ?
C18 C19 N1 Cd1 -25.5(3) . . . . ?
O7W Cd1 N1 C20 -165.88(17) . . . . ?
O6W Cd1 N1 C20 -37.9(2) . . . . ?
N2 Cd1 N1 C20 131.5(2) . . . . ?
N3 Cd1 N1 C20 61.3(2) . . . . ?
O3 Cd1 N1 C20 -125.6(2) . . . . ?
O7W Cd1 N1 C19 62.0(3) . . . . ?
O6W Cd1 N1 C19 -170.1(2) . . . . ?
N2 Cd1 N1 C19 -0.68(19) . . . . ?
N3 Cd1 N1 C19 -70.9(2) . . . . ?
O3 Cd1 N1 C19 102.3(2) . . . . ?
C19 C18 N2 C17 70.8(3) . . . . ?
C19 C18 N2 Cd1 -51.7(3) . . . . ?
C16 C17 N2 C18 -161.2(2) . . . . ?
C16 C17 N2 Cd1 -38.8(3) . . . . ?
O7W Cd1 N2 C18 -126.96(16) . . . . ?
O6W Cd1 N2 C18 96.3(4) . . . . ?
N3 Cd1 N2 C18 134.81(17) . . . . ?
N1 Cd1 N2 C18 26.57(16) . . . . ?
O3 Cd1 N2 C18 -46.33(17) . . . . ?
O7W Cd1 N2 C17 107.76(17) . . . . ?
O6W Cd1 N2 C17 -28.9(5) . . . . ?
N3 Cd1 N2 C17 9.53(16) . . . . ?
N1 Cd1 N2 C17 -98.72(17) . . . . ?
O3 Cd1 N2 C17 -171.61(16) . . . . ?
C14 C15 N3 C16 -79.1(2) . . . . ?
C14 C15 N3 Cd1 157.72(15) . . . . ?
C17 C16 N3 C15 -176.9(2) . . . . ?
C17 C16 N3 Cd1 -46.3(2) . . . . ?
O7W Cd1 N3 C15 54.89(18) . . . . ?
O6W Cd1 N3 C15 -42.22(18) . . . . ?
N2 Cd1 N3 C15 144.64(18) . . . . ?
N1 Cd1 N3 C15 -146.94(16) . . . . ?
O3 Cd1 N3 C15 135.0(5) . . . . ?
O7W Cd1 N3 C16 -70.79(16) . . . . ?
O6W Cd1 N3 C16 -167.90(16) . . . . ?
N2 Cd1 N3 C16 18.96(15) . . . . ?
N1 Cd1 N3 C16 87.38(16) . . . . ?
O3 Cd1 N3 C16 9.4(6) . . . . ?
O6W Cd1 O7W Cd1 -93.80(10) . . . 8_575 ?
N2 Cd1 O7W Cd1 93.77(9) . . . 8_575 ?
N3 Cd1 O7W Cd1 169.23(8) . . . 8_575 ?
N1 Cd1 O7W Cd1 35.59(18) . . . 8_575 ?
O3 Cd1 O7W Cd1 -3.97(8) . . . 8_575 ?
